data_4330000
loop_
_publ_author_name
'Alexander E. Anderson'
'Michael P. Weberski'
'Craig C. McLauchlan'

_publ_contact_author_address
; Department of Chemistry
  Illinois State University
  Campus Box 4160
  Normal, IL 61790-4160, USA
;
_publ_contact_author_email mclauchlan@ilstu.edu
_publ_contact_author_fax +(309)438-5538
_publ_contact_author_name 'Craig C. McLauchlan'
_publ_contact_author_phone +(309)438-7019
_publ_section_title
;
 Phosph(on/in)ate-Bridged Vanadium(IV) Dimers: Synthesis and
 Characterization
;
_journal_name_full 'Inorganic Chemistry'
_journal_page_first 8719
_journal_page_last 8728
_journal_paper_doi 10.1021/ic3002306
_journal_volume 51
_journal_year 2012
_chemical_formula_moiety 'C46 H82 Co2 O24 P8 V2, 2 (H2 O1)'
_chemical_formula_sum 'C46 H86 Co2 O26 P8 V2'
_chemical_formula_weight 1522.65
_chemical_name_systematic
; 
 ? 
;
_chemical_temperature_decomposition 418(5)
_space_group_IT_number 61
_symmetry_cell_setting orthorhombic
_symmetry_space_group_name_Hall '-P 2ac 2ab'
_symmetry_space_group_name_H-M 'P b c a'
_atom_sites_solution_hydrogens geom
_atom_sites_solution_primary direct
_atom_sites_solution_secondary difmap
_audit_creation_method SHELXL-97
_cell_angle_alpha 90.00
_cell_angle_beta 90.00
_cell_angle_gamma 90.00
_cell_formula_units_Z 4
_cell_length_a 13.1414(6)
_cell_length_b 15.3604(7)
_cell_length_c 32.0801(14)
_cell_measurement_reflns_used 9986
_cell_measurement_temperature 173(2)
_cell_measurement_theta_max 30.915
_cell_measurement_theta_min 2.403
_cell_volume 6475.6(5)
_computing_cell_refinement 'Apex2 v2008.2-4'
_computing_data_collection 'Apex2 v2008.2-4 (Bruker, 2008)'
_computing_data_reduction 'Apex2 v2008.2-4'
_computing_molecular_graphics 'SHELXTL 6.14'
_computing_publication_material 'SHELXTL 6.14'
_computing_structure_refinement 'SHELXTL 6.14'
_computing_structure_solution 'SHELXTL 6.14 (Sheldrick, 1997)'
_diffrn_ambient_temperature 173(2)
_diffrn_measured_fraction_theta_full 1.000
_diffrn_measured_fraction_theta_max 1.000
_diffrn_measurement_device_type 'Bruker AXS SMART APEX CCD diffractometer'
_diffrn_measurement_method '\w scans'
_diffrn_radiation_monochromator graphite
_diffrn_radiation_source 'fine-focus sealed tube'
_diffrn_radiation_type MoK\a
_diffrn_radiation_wavelength 0.71073
_diffrn_reflns_av_R_equivalents 0.0468
_diffrn_reflns_av_sigmaI/netI 0.0412
_diffrn_reflns_limit_h_max 13
_diffrn_reflns_limit_h_min -17
_diffrn_reflns_limit_k_max 19
_diffrn_reflns_limit_k_min -19
_diffrn_reflns_limit_l_max 41
_diffrn_reflns_limit_l_min -41
_diffrn_reflns_number 36612
_diffrn_reflns_theta_full 27.48
_diffrn_reflns_theta_max 27.48
_diffrn_reflns_theta_min 2.00
_diffrn_standards_decay_% none
_diffrn_standards_number 0
_exptl_absorpt_coefficient_mu 1.058
_exptl_absorpt_correction_T_max 0.744
_exptl_absorpt_correction_T_min 0.631
_exptl_absorpt_correction_type multi-scan
_exptl_absorpt_process_details 'Apex2 v2008.2-2 (Bruker, 2008)'
_exptl_crystal_colour green
_exptl_crystal_density_diffrn 1.562
_exptl_crystal_description Block
_exptl_crystal_F_000 3160
_exptl_crystal_size_max 0.540
_exptl_crystal_size_mid 0.370
_exptl_crystal_size_min 0.280
_refine_diff_density_max 1.599
_refine_diff_density_min -1.313
_refine_diff_density_rms 0.099
_refine_ls_extinction_method none
_refine_ls_goodness_of_fit_ref 1.091
_refine_ls_hydrogen_treatment mixed
_refine_ls_matrix_type full
_refine_ls_number_parameters 410
_refine_ls_number_reflns 7409
_refine_ls_number_restraints 2
_refine_ls_restrained_S_all 1.092
_refine_ls_R_factor_all 0.0673
_refine_ls_R_factor_gt 0.0566
_refine_ls_shift/su_max 0.000
_refine_ls_shift/su_mean 0.000
_refine_ls_structure_factor_coef Fsqd
_refine_ls_weighting_details 'calc w=1/[\s^2^(Fo^2^)+(0.0552P)^2^+21.4869P] where P=(Fo^2^+2Fc^2^)/3'
_refine_ls_weighting_scheme calc
_refine_ls_wR_factor_gt 0.1419
_refine_ls_wR_factor_ref 0.1489
_reflns_number_gt 6259
_reflns_number_total 7409
_reflns_threshold_expression >2sigma(I)
_cod_data_source_file ic3002306_si_002_2.cif
_cod_data_source_block 4isu115
_cod_database_code 4330000

loop_
_symmetry_equiv_pos_as_xyz
'x, y, z'
'-x+1/2, -y, z+1/2'
'-x, y+1/2, -z+1/2'
'x+1/2, -y+1/2, -z'
'-x, -y, -z'
'x-1/2, y, -z-1/2'
'x, -y-1/2, z-1/2'
'-x-1/2, y-1/2, z'

loop_
_atom_site_label
_atom_site_type_symbol
_atom_site_fract_x
_atom_site_fract_y
_atom_site_fract_z
_atom_site_U_iso_or_equiv
_atom_site_adp_type
_atom_site_occupancy
_atom_site_symmetry_multiplicity
_atom_site_calc_flag
_atom_site_refinement_flags
_atom_site_disorder_group
C1 C 0.0185(3) 0.7341(2) 0.02940(11) 0.0259(8) Uani 1 1 d . .
C2 C -0.0425(3) 0.8064(3) 0.02729(14) 0.0358(9) Uani 1 1 d . .
H2A H -0.1129 0.8007 0.0211 0.043 Uiso 1 1 calc R .
C3 C -0.0002(4) 0.8886(3) 0.03435(15) 0.0416(11) Uani 1 1 d . .
H3A H -0.0418 0.9391 0.0329 0.050 Uiso 1 1 calc R .
C4 C 0.1017(4) 0.8963(3) 0.04343(14) 0.0412(11) Uani 1 1 d . .
H4A H 0.1300 0.9523 0.0482 0.049 Uiso 1 1 calc R .
C5 C 0.1631(4) 0.8237(3) 0.04573(13) 0.0375(10) Uani 1 1 d . .
H5A H 0.2334 0.8298 0.0520 0.045 Uiso 1 1 calc R .
C6 C 0.1224(3) 0.7425(3) 0.03894(12) 0.0313(9) Uani 1 1 d . .
H6A H 0.1643 0.6922 0.0407 0.038 Uiso 1 1 calc R .
C7 C -0.0144(4) 0.2384(3) 0.21702(14) 0.0459(12) Uani 1 1 d . .
H7 H 0.0240 0.1884 0.2095 0.055 Uiso 1 1 calc R .
C8 C -0.1202(4) 0.2517(4) 0.20937(14) 0.0515(14) Uani 1 1 d . .
H8 H -0.1652 0.2130 0.1954 0.062 Uiso 1 1 calc R .
C9 C -0.1449(4) 0.3341(4) 0.22664(14) 0.0472(13) Uani 1 1 d . .
H9 H -0.2106 0.3600 0.2268 0.057 Uiso 1 1 calc R .
C10 C -0.0574(4) 0.3704(3) 0.24321(13) 0.0430(11) Uani 1 1 d . .
H10 H -0.0526 0.4257 0.2563 0.052 Uiso 1 1 calc R .
C11 C 0.0226(4) 0.3118(3) 0.23749(13) 0.0410(11) Uani 1 1 d . .
H11 H 0.0910 0.3206 0.2461 0.049 Uiso 1 1 calc R .
C1A C 0.2573(4) 0.3551(3) 0.15480(15) 0.0368(9) Uani 1 1 d . .
H1AA H 0.2482 0.3941 0.1791 0.044 Uiso 1 1 calc R .
H1AB H 0.2498 0.3901 0.1291 0.044 Uiso 1 1 calc R .
C1B C -0.3309(3) 0.4303(3) 0.12483(13) 0.0335(9) Uani 1 1 d . .
H1BA H -0.3618 0.3764 0.1136 0.040 Uiso 1 1 calc R .
H1BB H -0.3099 0.4675 0.1011 0.040 Uiso 1 1 calc R .
C1C C 0.1483(3) 0.5808(3) 0.21010(13) 0.0343(9) Uani 1 1 d . .
H1CA H 0.1019 0.6208 0.2251 0.041 Uiso 1 1 calc R .
H1CB H 0.1607 0.6046 0.1819 0.041 Uiso 1 1 calc R .
C2B C -0.4062(4) 0.4776(4) 0.15160(17) 0.0471(12) Uani 1 1 d . .
H2BA H -0.4666 0.4919 0.1351 0.071 Uiso 1 1 calc R .
H2BB H -0.3753 0.5314 0.1621 0.071 Uiso 1 1 calc R .
H2BC H -0.4258 0.4406 0.1751 0.071 Uiso 1 1 calc R .
C2C C 0.2472(4) 0.5726(3) 0.23339(15) 0.0437(11) Uani 1 1 d . .
H2CA H 0.2776 0.6304 0.2369 0.066 Uiso 1 1 calc R .
H2CB H 0.2938 0.5353 0.2176 0.066 Uiso 1 1 calc R .
H2CC H 0.2345 0.5469 0.2609 0.066 Uiso 1 1 calc R .
C2A C 0.3607(3) 0.3135(3) 0.15612(14) 0.0364(10) Uani 1 1 d . .
H2AA H 0.4132 0.3589 0.1560 0.055 Uiso 1 1 calc R .
H2AB H 0.3695 0.2760 0.1317 0.055 Uiso 1 1 calc R .
H2AC H 0.3671 0.2785 0.1815 0.055 Uiso 1 1 calc R .
C3A C 0.1031(4) 0.1492(3) 0.09513(18) 0.0515(13) Uani 1 1 d . .
H3A1 H 0.1409 0.1900 0.0770 0.062 Uiso 1 1 calc R .
H3A2 H 0.0560 0.1150 0.0774 0.062 Uiso 1 1 calc R .
C3C C -0.1267(3) 0.5997(2) 0.15811(11) 0.0267(8) Uani 1 1 d . .
H3CA H -0.1998 0.5947 0.1652 0.032 Uiso 1 1 calc R .
H3CB H -0.1168 0.5765 0.1296 0.032 Uiso 1 1 calc R .
C3B C -0.1627(3) 0.2457(2) 0.07085(11) 0.0272(8) Uani 1 1 d . .
H3BA H -0.0906 0.2586 0.0644 0.033 Uiso 1 1 calc R .
H3BB H -0.2058 0.2736 0.0494 0.033 Uiso 1 1 calc R .
C4C C -0.0956(5) 0.6915(3) 0.1595(3) 0.078(2) Uani 1 1 d . .
H4CA H -0.1391 0.7257 0.1409 0.117 Uiso 1 1 calc R .
H4CB H -0.0245 0.6966 0.1506 0.117 Uiso 1 1 calc R .
H4CC H -0.1024 0.7134 0.1881 0.117 Uiso 1 1 calc R .
C4A C 0.1741(4) 0.0910(4) 0.1160(2) 0.0594(15) Uani 1 1 d . .
H4AA H 0.2122 0.0578 0.0951 0.089 Uiso 1 1 calc R .
H4AB H 0.1363 0.0508 0.1340 0.089 Uiso 1 1 calc R .
H4AC H 0.2215 0.1252 0.1329 0.089 Uiso 1 1 calc R .
C4B C -0.1801(4) 0.1491(3) 0.07118(13) 0.0366(10) Uani 1 1 d . .
H4BA H -0.1590 0.1244 0.0444 0.055 Uiso 1 1 calc R .
H4BB H -0.2526 0.1373 0.0757 0.055 Uiso 1 1 calc R .
H4BC H -0.1402 0.1227 0.0937 0.055 Uiso 1 1 calc R .
O1A O 0.1823(2) 0.28643(18) 0.15566(10) 0.0352(7) Uani 1 1 d . .
O1B O -0.2431(2) 0.40907(17) 0.15065(8) 0.0274(6) Uani 1 1 d . .
O1C O 0.1029(2) 0.49497(17) 0.20709(8) 0.0275(6) Uani 1 1 d . .
O2A O 0.0446(2) 0.19851(18) 0.12646(10) 0.0371(7) Uani 1 1 d . .
O2B O -0.1889(2) 0.27848(17) 0.11203(8) 0.0302(6) Uani 1 1 d . .
O2C O -0.0664(2) 0.54914(17) 0.18758(8) 0.0279(6) Uani 1 1 d . .
O3 O 0.1534(2) 0.48928(19) 0.05557(8) 0.0339(6) Uani 1 1 d . .
Co1 Co -0.03658(4) 0.34740(3) 0.179894(14) 0.02267(14) Uani 1 1 d . .
V1 V 0.04360(5) 0.46267(4) 0.071970(18) 0.02283(16) Uani 1 1 d . .
P1 P 0.07187(8) 0.29795(6) 0.13563(3) 0.0264(2) Uani 1 1 d . .
P2 P -0.14383(8) 0.36806(6) 0.12950(3) 0.0226(2) Uani 1 1 d . .
P3 P 0.01641(8) 0.47953(6) 0.17253(3) 0.0213(2) Uani 1 1 d . .
O1P O 0.0842(2) 0.34445(17) 0.09433(8) 0.0298(6) Uani 1 1 d . .
O2P O -0.1094(2) 0.42396(16) 0.09362(8) 0.0263(6) Uani 1 1 d . .
O3P O 0.0568(2) 0.50876(16) 0.13066(7) 0.0221(5) Uani 1 1 d . .
O1 O -0.0314(2) 0.57157(17) 0.05621(8) 0.0310(6) Uani 1 1 d . .
P4 P -0.03914(11) 0.62984(7) 0.01855(3) 0.0131(4) Uani 0.803(5) 1 d P 1
H4P H -0.1128 0.6395 0.0123 0.016 Uiso 0.803(5) 1 calc PR 1
O2 O -0.0115(3) 0.4056(2) 0.02035(11) 0.0169(8) Uani 0.803(5) 1 d P 1
O2A O 0.040(2) 0.3885(12) 0.0208(6) 0.048(6) Uani 0.197(5) 1 d P 2
P4A P 0.0269(6) 0.6157(3) 0.01440(17) 0.029(2) Uani 0.197(5) 1 d P 2
H4P H 0.0974 0.5938 0.0091 0.035 Uiso 0.197(5) 1 calc PR 2
O1W O 0.2500(3) 0.5541(3) -0.02121(11) 0.0492(9) Uani 1 1 d D .
H1WA H 0.219(4) 0.533(4) 0.0002(12) 0.059 Uiso 1 1 d D .
H1WB H 0.198(3) 0.563(4) -0.0376(15) 0.059 Uiso 1 1 d D .

loop_
_atom_site_aniso_label
_atom_site_aniso_U_11
_atom_site_aniso_U_22
_atom_site_aniso_U_33
_atom_site_aniso_U_23
_atom_site_aniso_U_13
_atom_site_aniso_U_12
C1 0.041(2) 0.0203(17) 0.0161(15) -0.0017(13) 0.0018(15) -0.0096(15)
C2 0.034(2) 0.037(2) 0.037(2) 0.0049(18) 0.0043(18) -0.0053(18)
C3 0.054(3) 0.026(2) 0.045(3) -0.0013(18) 0.015(2) 0.0070(19)
C4 0.061(3) 0.027(2) 0.036(2) -0.0085(17) 0.011(2) -0.018(2)
C5 0.038(2) 0.047(3) 0.027(2) -0.0026(18) 0.0028(18) -0.013(2)
C6 0.038(2) 0.033(2) 0.0231(18) -0.0022(15) 0.0031(16) 0.0008(17)
C7 0.072(4) 0.036(2) 0.030(2) 0.0212(18) 0.011(2) 0.014(2)
C8 0.069(4) 0.061(3) 0.024(2) 0.023(2) 0.000(2) -0.032(3)
C9 0.037(3) 0.077(4) 0.027(2) 0.029(2) 0.0135(19) 0.013(2)
C10 0.064(3) 0.048(3) 0.0169(19) 0.0096(17) 0.0099(19) 0.004(2)
C11 0.040(3) 0.060(3) 0.023(2) 0.0226(19) -0.0030(17) 0.002(2)
C1A 0.040(2) 0.027(2) 0.044(2) -0.0044(17) -0.002(2) 0.0033(18)
C1B 0.035(2) 0.0287(19) 0.037(2) 0.0090(16) -0.0119(18) -0.0023(17)
C1C 0.042(2) 0.029(2) 0.031(2) -0.0112(16) -0.0117(18) 0.0069(18)
C2B 0.034(2) 0.054(3) 0.053(3) 0.011(2) -0.001(2) 0.000(2)
C2C 0.041(3) 0.046(3) 0.044(3) -0.014(2) -0.012(2) 0.004(2)
C2A 0.035(2) 0.038(2) 0.036(2) -0.0032(18) -0.0086(18) 0.0004(18)
C3A 0.063(3) 0.027(2) 0.065(3) -0.008(2) 0.019(3) -0.002(2)
C3C 0.033(2) 0.0252(18) 0.0221(17) -0.0003(14) -0.0049(15) 0.0098(15)
C3B 0.039(2) 0.0237(18) 0.0189(17) 0.0004(13) 0.0025(15) -0.0051(16)
C4C 0.075(4) 0.029(3) 0.131(6) 0.019(3) -0.071(4) -0.009(3)
C4A 0.049(3) 0.051(3) 0.078(4) -0.018(3) -0.004(3) 0.010(3)
C4B 0.051(3) 0.027(2) 0.032(2) -0.0025(16) 0.0044(19) -0.0102(19)
O1A 0.0328(16) 0.0287(14) 0.0441(17) 0.0116(12) 0.0055(13) 0.0042(12)
O1B 0.0315(14) 0.0271(13) 0.0236(13) 0.0036(10) -0.0043(11) 0.0007(11)
O1C 0.0353(15) 0.0296(14) 0.0174(12) -0.0034(10) -0.0049(11) 0.0066(12)
O2A 0.0480(19) 0.0183(13) 0.0449(17) -0.0013(12) 0.0138(14) 0.0006(12)
O2B 0.0456(17) 0.0242(13) 0.0208(12) 0.0018(10) 0.0072(12) -0.0118(12)
O2C 0.0371(16) 0.0277(13) 0.0188(12) 0.0007(10) -0.0018(11) 0.0112(12)
O3 0.0414(17) 0.0340(15) 0.0262(14) 0.0011(11) 0.0089(12) -0.0058(13)
Co1 0.0297(3) 0.0233(2) 0.0150(2) 0.00667(17) 0.00349(19) 0.0039(2)
V1 0.0383(4) 0.0176(3) 0.0126(3) -0.0011(2) 0.0038(2) -0.0070(2)
P1 0.0345(5) 0.0182(4) 0.0266(5) 0.0031(3) 0.0078(4) 0.0020(4)
P2 0.0323(5) 0.0198(4) 0.0157(4) 0.0039(3) 0.0007(4) -0.0032(4)
P3 0.0298(5) 0.0219(4) 0.0122(4) -0.0001(3) 0.0004(3) 0.0041(4)
O1P 0.0417(16) 0.0217(13) 0.0259(13) 0.0002(10) 0.0123(12) 0.0029(11)
O2P 0.0369(15) 0.0241(12) 0.0180(12) 0.0064(10) -0.0014(11) -0.0077(11)
O3P 0.0328(14) 0.0200(12) 0.0136(11) -0.0017(9) 0.0004(10) -0.0050(10)
O1 0.0528(19) 0.0212(13) 0.0191(12) 0.0056(10) -0.0025(12) -0.0040(12)
P4 0.0142(9) 0.0121(5) 0.0130(5) 0.0001(3) -0.0001(4) -0.0008(4)
O2 0.0254(19) 0.0147(17) 0.0108(15) -0.0018(12) -0.0004(15) -0.0014(14)
O2A 0.092(19) 0.023(9) 0.027(9) -0.001(6) 0.019(12) 0.009(11)
P4A 0.035(5) 0.023(3) 0.029(3) 0.012(2) 0.006(2) 0.006(2)
O1W 0.0391(19) 0.067(2) 0.0412(19) 0.0148(17) 0.0042(15) 0.0028(17)

loop_
_atom_type_symbol
_atom_type_description
_atom_type_scat_dispersion_real
_atom_type_scat_dispersion_imag
_atom_type_scat_source
C C 0.0033 0.0016 'International Tables Vol C Tables 4.2.6.8 and 6.1.1.4'
H H 0.0000 0.0000 'International Tables Vol C Tables 4.2.6.8 and 6.1.1.4'
O O 0.0106 0.0060 'International Tables Vol C Tables 4.2.6.8 and 6.1.1.4'
P P 0.1023 0.0942 'International Tables Vol C Tables 4.2.6.8 and 6.1.1.4'
V V 0.3005 0.5294 'International Tables Vol C Tables 4.2.6.8 and 6.1.1.4'
Co Co 0.3494 0.9721 'International Tables Vol C Tables 4.2.6.8 and 6.1.1.4'

loop_
_geom_angle_atom_site_label_1
_geom_angle_atom_site_label_2
_geom_angle_atom_site_label_3
_geom_angle
_geom_angle_site_symmetry_1
_geom_angle_site_symmetry_3
C2 C1 C6 120.3(4) . .
C2 C1 P4 117.6(3) . .
C6 C1 P4 122.0(3) . .
C2 C1 P4A 143.5(4) . .
C6 C1 P4A 95.0(4) . .
P4 C1 P4A 28.3(2) . .
C1 C2 C3 119.4(4) . .
C1 C2 H2A 120.3 . .
C3 C2 H2A 120.3 . .
C4 C3 C2 120.0(4) . .
C4 C3 H3A 120.0 . .
C2 C3 H3A 120.0 . .
C3 C4 C5 120.8(4) . .
C3 C4 H4A 119.6 . .
C5 C4 H4A 119.6 . .
C4 C5 C6 119.9(4) . .
C4 C5 H5A 120.1 . .
C6 C5 H5A 120.1 . .
C5 C6 C1 119.7(4) . .
C5 C6 H6A 120.2 . .
C1 C6 H6A 120.2 . .
C11 C7 C8 107.8(4) . .
C11 C7 Co1 70.5(2) . .
C8 C7 Co1 69.4(2) . .
C11 C7 H7 126.1 . .
C8 C7 H7 126.1 . .
Co1 C7 H7 125.5 . .
C9 C8 C7 106.5(5) . .
C9 C8 Co1 70.5(3) . .
C7 C8 Co1 70.3(3) . .
C9 C8 H8 126.7 . .
C7 C8 H8 126.7 . .
Co1 C8 H8 124.2 . .
C10 C9 C8 108.5(4) . .
C10 C9 Co1 70.6(3) . .
C8 C9 Co1 69.4(3) . .
C10 C9 H9 125.7 . .
C8 C9 H9 125.7 . .
Co1 C9 H9 125.8 . .
C9 C10 C11 108.4(5) . .
C9 C10 Co1 70.5(3) . .
C11 C10 Co1 70.3(2) . .
C9 C10 H10 125.8 . .
C11 C10 H10 125.8 . .
Co1 C10 H10 125.0 . .
C7 C11 C10 108.7(5) . .
C7 C11 Co1 70.3(2) . .
C10 C11 Co1 70.5(2) . .
C7 C11 H11 125.6 . .
C10 C11 H11 125.6 . .
Co1 C11 H11 125.2 . .
O1A C1A C2A 107.8(3) . .
O1A C1A H1AA 110.1 . .
C2A C1A H1AA 110.1 . .
O1A C1A H1AB 110.1 . .
C2A C1A H1AB 110.1 . .
H1AA C1A H1AB 108.5 . .
O1B C1B C2B 107.8(3) . .
O1B C1B H1BA 110.1 . .
C2B C1B H1BA 110.1 . .
O1B C1B H1BB 110.1 . .
C2B C1B H1BB 110.1 . .
H1BA C1B H1BB 108.5 . .
O1C C1C C2C 108.2(3) . .
O1C C1C H1CA 110.0 . .
C2C C1C H1CA 110.0 . .
O1C C1C H1CB 110.0 . .
C2C C1C H1CB 110.0 . .
H1CA C1C H1CB 108.4 . .
C1B C2B H2BA 109.5 . .
C1B C2B H2BB 109.5 . .
H2BA C2B H2BB 109.5 . .
C1B C2B H2BC 109.5 . .
H2BA C2B H2BC 109.5 . .
H2BB C2B H2BC 109.5 . .
C1C C2C H2CA 109.5 . .
C1C C2C H2CB 109.5 . .
H2CA C2C H2CB 109.5 . .
C1C C2C H2CC 109.5 . .
H2CA C2C H2CC 109.5 . .
H2CB C2C H2CC 109.5 . .
C1A C2A H2AA 109.5 . .
C1A C2A H2AB 109.5 . .
H2AA C2A H2AB 109.5 . .
C1A C2A H2AC 109.5 . .
H2AA C2A H2AC 109.5 . .
H2AB C2A H2AC 109.5 . .
O2A C3A C4A 109.7(5) . .
O2A C3A H3A1 109.7 . .
C4A C3A H3A1 109.7 . .
O2A C3A H3A2 109.7 . .
C4A C3A H3A2 109.7 . .
H3A1 C3A H3A2 108.2 . .
O2C C3C C4C 109.9(3) . .
O2C C3C H3CA 109.7 . .
C4C C3C H3CA 109.7 . .
O2C C3C H3CB 109.7 . .
C4C C3C H3CB 109.7 . .
H3CA C3C H3CB 108.2 . .
O2B C3B C4B 107.4(3) . .
O2B C3B H3BA 110.2 . .
C4B C3B H3BA 110.2 . .
O2B C3B H3BB 110.2 . .
C4B C3B H3BB 110.2 . .
H3BA C3B H3BB 108.5 . .
C3C C4C H4CA 109.5 . .
C3C C4C H4CB 109.5 . .
H4CA C4C H4CB 109.5 . .
C3C C4C H4CC 109.5 . .
H4CA C4C H4CC 109.5 . .
H4CB C4C H4CC 109.5 . .
C3A C4A H4AA 109.5 . .
C3A C4A H4AB 109.5 . .
H4AA C4A H4AB 109.5 . .
C3A C4A H4AC 109.5 . .
H4AA C4A H4AC 109.5 . .
H4AB C4A H4AC 109.5 . .
C3B C4B H4BA 109.5 . .
C3B C4B H4BB 109.5 . .
H4BA C4B H4BB 109.5 . .
C3B C4B H4BC 109.5 . .
H4BA C4B H4BC 109.5 . .
H4BB C4B H4BC 109.5 . .
C1A O1A P1 122.1(3) . .
C1B O1B P2 119.5(2) . .
C1C O1C P3 118.2(2) . .
C3A O2A P1 120.0(3) . .
C3B O2B P2 121.9(2) . .
C3C O2C P3 122.0(2) . .
C8 Co1 C7 40.3(2) . .
C8 Co1 C11 66.7(2) . .
C7 Co1 C11 39.2(2) . .
C8 Co1 C9 40.1(2) . .
C7 Co1 C9 66.6(2) . .
C11 Co1 C9 65.73(18) . .
C8 Co1 C10 66.6(2) . .
C7 Co1 C10 66.09(19) . .
C11 Co1 C10 39.21(19) . .
C9 Co1 C10 38.9(2) . .
C8 Co1 P1 113.81(18) . .
C7 Co1 P1 90.04(14) . .
C11 Co1 P1 104.25(14) . .
C9 Co1 P1 153.62(16) . .
C10 Co1 P1 142.36(15) . .
C8 Co1 P3 153.03(17) . .
C7 Co1 P3 140.89(17) . .
C11 Co1 P3 102.92(15) . .
C9 Co1 P3 113.11(17) . .
C10 Co1 P3 89.42(14) . .
P1 Co1 P3 92.64(4) . .
C8 Co1 P2 95.73(15) . .
C7 Co1 P2 129.60(17) . .
C11 Co1 P2 160.90(14) . .
C9 Co1 P2 96.15(14) . .
C10 Co1 P2 128.18(15) . .
P1 Co1 P2 89.43(4) . .
P3 Co1 P2 89.46(4) . .
O3 V1 O2A 83.9(8) . .
O3 V1 O1 98.52(14) . .
O2A V1 O1 105.0(7) . .
O3 V1 O2 99.57(15) . .
O2A V1 O2 21.0(7) . .
O1 V1 O2 88.80(14) . .
O3 V1 O3P 98.08(13) . .
O2A V1 O3P 165.4(6) . .
O1 V1 O3P 89.13(11) . .
O2 V1 O3P 162.34(14) . .
O3 V1 O1P 96.25(14) . .
O2A V1 O1P 77.6(6) . .
O1 V1 O1P 165.19(12) . .
O2 V1 O1P 89.75(14) . .
O3P V1 O1P 87.79(11) . .
O3 V1 O2P 178.82(13) . .
O2A V1 O2P 95.0(8) . .
O1 V1 O2P 81.74(11) . .
O2 V1 O2P 79.27(13) . .
O3P V1 O2P 83.07(10) . .
O1P V1 O2P 83.51(11) . .
O1P P1 O1A 107.89(17) . .
O1P P1 O2A 108.32(16) . .
O1A P1 O2A 99.91(17) . .
O1P P1 Co1 118.82(12) . .
O1A P1 Co1 112.08(12) . .
O2A P1 Co1 108.11(12) . .
O2P P2 O2B 109.53(14) . .
O2P P2 O1B 110.16(15) . .
O2B P2 O1B 100.67(15) . .
O2P P2 Co1 117.27(12) . .
O2B P2 Co1 112.10(11) . .
O1B P2 Co1 105.75(10) . .
O3P P3 O2C 107.96(14) . .
O3P P3 O1C 108.72(15) . .
O2C P3 O1C 100.04(14) . .
O3P P3 Co1 119.31(10) . .
O2C P3 Co1 112.07(12) . .
O1C P3 Co1 106.96(11) . .
P1 O1P V1 134.86(16) . .
P2 O2P V1 131.87(16) . .
P3 O3P V1 133.94(15) . .
P4 O1 P4A 32.3(2) . .
P4 O1 V1 136.91(19) . .
P4A O1 V1 108.2(3) . .
O1 P4 O2 114.6(2) . 5_565
O1 P4 C1 110.12(16) . .
O2 P4 C1 107.08(19) 5_565 .
O1 P4 H4P 108.3 . .
O2 P4 H4P 108.3 5_565 .
C1 P4 H4P 108.3 . .
P4 O2 V1 132.7(2) 5_565 .
P4A O2A V1 133.2(16) 5_565 .
O2A P4A O1 109.1(11) 5_565 .
O2A P4A C1 102.0(8) 5_565 .
O1 P4A C1 99.1(3) . .
O2A P4A H4P 114.9 5_565 .
O1 P4A H4P 114.9 . .
C1 P4A H4P 114.9 . .
H1WA O1W H1WB 100(5) . .

loop_
_geom_bond_atom_site_label_1
_geom_bond_atom_site_label_2
_geom_bond_distance
_geom_bond_site_symmetry_2
C1 C2 1.372(6) .
C1 C6 1.405(6) .
C1 P4 1.805(4) .
C1 P4A 1.885(7) .
C2 C3 1.397(6) .
C2 H2A 0.9500 .
C3 C4 1.375(7) .
C3 H3A 0.9500 .
C4 C5 1.378(7) .
C4 H4A 0.9500 .
C5 C6 1.375(6) .
C5 H5A 0.9500 .
C6 H6A 0.9500 .
C7 C11 1.393(7) .
C7 C8 1.427(8) .
C7 Co1 2.075(4) .
C7 H7 0.9500 .
C8 C9 1.419(8) .
C8 Co1 2.064(4) .
C8 H8 0.9500 .
C9 C10 1.385(7) .
C9 Co1 2.078(4) .
C9 H9 0.9500 .
C10 C11 1.395(7) .
C10 Co1 2.080(4) .
C10 H10 0.9500 .
C11 Co1 2.078(4) .
C11 H11 0.9500 .
C1A O1A 1.444(5) .
C1A C2A 1.502(6) .
C1A H1AA 0.9900 .
C1A H1AB 0.9900 .
C1B O1B 1.458(5) .
C1B C2B 1.498(7) .
C1B H1BA 0.9900 .
C1B H1BB 0.9900 .
C1C O1C 1.450(5) .
C1C C2C 1.504(6) .
C1C H1CA 0.9900 .
C1C H1CB 0.9900 .
C2B H2BA 0.9800 .
C2B H2BB 0.9800 .
C2B H2BC 0.9800 .
C2C H2CA 0.9800 .
C2C H2CB 0.9800 .
C2C H2CC 0.9800 .
C2A H2AA 0.9800 .
C2A H2AB 0.9800 .
C2A H2AC 0.9800 .
C3A O2A 1.475(6) .
C3A C4A 1.455(8) .
C3A H3A1 0.9900 .
C3A H3A2 0.9900 .
C3C O2C 1.457(4) .
C3C C4C 1.469(6) .
C3C H3CA 0.9900 .
C3C H3CB 0.9900 .
C3B O2B 1.456(4) .
C3B C4B 1.500(5) .
C3B H3BA 0.9900 .
C3B H3BB 0.9900 .
C4C H4CA 0.9800 .
C4C H4CB 0.9800 .
C4C H4CC 0.9800 .
C4A H4AA 0.9800 .
C4A H4AB 0.9800 .
C4A H4AC 0.9800 .
C4B H4BA 0.9800 .
C4B H4BB 0.9800 .
C4B H4BC 0.9800 .
O1A P1 1.597(3) .
O1B P2 1.600(3) .
O1C P3 1.605(3) .
O2A P1 1.596(3) .
O2B P2 1.600(3) .
O2C P3 1.601(3) .
O3 V1 1.589(3) .
Co1 P1 2.1505(11) .
Co1 P3 2.1586(11) .
Co1 P2 2.1681(11) .
V1 O2A 1.998(19) .
V1 O1 2.006(3) .
V1 O2 2.008(4) .
V1 O3P 2.019(2) .
V1 O1P 2.024(3) .
V1 O2P 2.209(3) .
P1 O1P 1.514(3) .
P2 O2P 1.506(2) .
P3 O3P 1.512(2) .
O1 P4 1.507(3) .
O1 P4A 1.687(6) .
P4 O2 1.515(4) 5_565
P4 H4P 1.0000 .
O2 P4 1.515(4) 5_565
O2A P4A 1.44(3) 5_565
P4A O2A 1.44(3) 5_565
P4A H4P 1.0000 .
O1W H1WA 0.87(2) .
O1W H1WB 0.87(2) .

loop_
_geom_hbond_atom_site_label_D
_geom_hbond_atom_site_label_H
_geom_hbond_atom_site_label_A
_geom_hbond_distance_DH
_geom_hbond_distance_HA
_geom_hbond_distance_DA
_geom_hbond_angle_DHA
_geom_hbond_site_symmetry_A
O1W H1WA O3 0.87(2) 2.08(2) 2.945(4) 174(6) .
O1W H1WB O2P 0.87(2) 2.15(3) 2.987(4) 161(6) 5_565

loop_
_geom_torsion_atom_site_label_1
_geom_torsion_atom_site_label_2
_geom_torsion_atom_site_label_3
_geom_torsion_atom_site_label_4
_geom_torsion
_geom_torsion_site_symmetry_4
C6 C1 C2 C3 0.6(6) .
P4 C1 C2 C3 -178.3(3) .
P4A C1 C2 C3 -162.6(5) .
C1 C2 C3 C4 -0.2(7) .
C2 C3 C4 C5 -0.1(7) .
C3 C4 C5 C6 -0.1(7) .
C4 C5 C6 C1 0.5(6) .
C2 C1 C6 C5 -0.7(6) .
P4 C1 C6 C5 178.1(3) .
P4A C1 C6 C5 169.4(4) .
C11 C7 C8 C9 -1.2(4) .
Co1 C7 C8 C9 -61.5(3) .
C11 C7 C8 Co1 60.3(3) .
C7 C8 C9 C10 1.4(5) .
Co1 C8 C9 C10 -60.0(3) .
C7 C8 C9 Co1 61.4(3) .
C8 C9 C10 C11 -1.1(5) .
Co1 C9 C10 C11 -60.3(3) .
C8 C9 C10 Co1 59.3(3) .
C8 C7 C11 C10 0.6(5) .
Co1 C7 C11 C10 60.2(3) .
C8 C7 C11 Co1 -59.7(3) .
C9 C10 C11 C7 0.3(5) .
Co1 C10 C11 C7 -60.2(3) .
C9 C10 C11 Co1 60.4(3) .
C2A C1A O1A P1 -152.9(3) .
C2B C1B O1B P2 -172.8(3) .
C2C C1C O1C P3 -161.6(3) .
C4A C3A O2A P1 103.6(4) .
C4B C3B O2B P2 157.0(3) .
C4C C3C O2C P3 -110.7(5) .
C9 C8 Co1 C7 116.6(4) .
C9 C8 Co1 C11 79.4(3) .
C7 C8 Co1 C11 -37.2(3) .
C7 C8 Co1 C9 -116.6(4) .
C9 C8 Co1 C10 36.6(3) .
C7 C8 Co1 C10 -80.0(3) .
C9 C8 Co1 P1 175.3(2) .
C7 C8 Co1 P1 58.8(3) .
C9 C8 Co1 P3 7.4(5) .
C7 C8 Co1 P3 -109.2(4) .
C9 C8 Co1 P2 -92.7(3) .
C7 C8 Co1 P2 150.7(3) .
C11 C7 Co1 C8 -118.6(4) .
C8 C7 Co1 C11 118.6(4) .
C11 C7 Co1 C9 -79.7(3) .
C8 C7 Co1 C9 38.8(3) .
C11 C7 Co1 C10 -37.1(3) .
C8 C7 Co1 C10 81.5(3) .
C11 C7 Co1 P1 112.9(3) .
C8 C7 Co1 P1 -128.5(3) .
C11 C7 Co1 P3 18.6(4) .
C8 C7 Co1 P3 137.2(3) .
C11 C7 Co1 P2 -157.8(2) .
C8 C7 Co1 P2 -39.2(4) .
C7 C11 Co1 C8 38.2(3) .
C10 C11 Co1 C8 -81.1(3) .
C10 C11 Co1 C7 -119.3(4) .
C7 C11 Co1 C9 82.2(3) .
C10 C11 Co1 C9 -37.1(3) .
C7 C11 Co1 C10 119.3(4) .
C7 C11 Co1 P1 -71.9(3) .
C10 C11 Co1 P1 168.8(3) .
C7 C11 Co1 P3 -168.1(3) .
C10 C11 Co1 P3 72.7(3) .
C7 C11 Co1 P2 62.7(6) .
C10 C11 Co1 P2 -56.6(6) .
C10 C9 Co1 C8 119.5(4) .
C10 C9 Co1 C7 80.4(3) .
C8 C9 Co1 C7 -39.1(3) .
C10 C9 Co1 C11 37.4(3) .
C8 C9 Co1 C11 -82.1(3) .
C8 C9 Co1 C10 -119.5(4) .
C10 C9 Co1 P1 109.8(4) .
C8 C9 Co1 P1 -9.6(5) .
C10 C9 Co1 P3 -56.9(3) .
C8 C9 Co1 P3 -176.4(3) .
C10 C9 Co1 P2 -148.9(3) .
C8 C9 Co1 P2 91.6(3) .
C9 C10 Co1 C8 -37.6(3) .
C11 C10 Co1 C8 81.3(3) .
C9 C10 Co1 C7 -81.8(3) .
C11 C10 Co1 C7 37.1(3) .
C9 C10 Co1 C11 -118.9(4) .
C11 C10 Co1 C9 118.9(4) .
C9 C10 Co1 P1 -136.8(3) .
C11 C10 Co1 P1 -17.9(4) .
C9 C10 Co1 P3 129.6(3) .
C11 C10 Co1 P3 -111.5(3) .
C9 C10 Co1 P2 40.8(4) .
C11 C10 Co1 P2 159.7(2) .
C1A O1A P1 O1P 42.1(3) .
C1A O1A P1 O2A 155.2(3) .
C1A O1A P1 Co1 -90.5(3) .
C3A O2A P1 O1P 46.4(4) .
C3A O2A P1 O1A -66.3(4) .
C3A O2A P1 Co1 176.4(3) .
C8 Co1 P1 O1P 138.4(2) .
C7 Co1 P1 O1P 172.0(2) .
C11 Co1 P1 O1P -151.1(2) .
C9 Co1 P1 O1P 145.1(3) .
C10 Co1 P1 O1P -139.5(3) .
P3 Co1 P1 O1P -47.07(15) .
P2 Co1 P1 O1P 42.35(15) .
C8 Co1 P1 O1A -94.7(2) .
C7 Co1 P1 O1A -61.1(2) .
C11 Co1 P1 O1A -24.15(19) .
C9 Co1 P1 O1A -87.9(3) .
C10 Co1 P1 O1A -12.6(3) .
P3 Co1 P1 O1A 79.90(12) .
P2 Co1 P1 O1A 169.33(12) .
C8 Co1 P1 O2A 14.5(2) .
C7 Co1 P1 O2A 48.1(2) .
C11 Co1 P1 O2A 85.0(2) .
C9 Co1 P1 O2A 21.3(4) .
C10 Co1 P1 O2A 96.6(3) .
P3 Co1 P1 O2A -170.95(14) .
P2 Co1 P1 O2A -81.52(14) .
C3B O2B P2 O2P 21.6(3) .
C3B O2B P2 O1B 137.7(3) .
C3B O2B P2 Co1 -110.3(3) .
C1B O1B P2 O2P 52.8(3) .
C1B O1B P2 O2B -62.8(3) .
C1B O1B P2 Co1 -179.6(2) .
C8 Co1 P2 O2P -169.8(2) .
C7 Co1 P2 O2P -145.5(2) .
C11 Co1 P2 O2P 167.7(5) .
C9 Co1 P2 O2P 149.9(2) .
C10 Co1 P2 O2P 125.5(2) .
P1 Co1 P2 O2P -55.93(13) .
P3 Co1 P2 O2P 36.71(13) .
C8 Co1 P2 O2B -41.8(2) .
C7 Co1 P2 O2B -17.6(2) .
C11 Co1 P2 O2B -64.3(5) .
C9 Co1 P2 O2B -82.1(2) .
C10 Co1 P2 O2B -106.5(2) .
P1 Co1 P2 O2B 72.03(12) .
P3 Co1 P2 O2B 164.67(12) .
C8 Co1 P2 O1B 66.9(2) .
C7 Co1 P2 O1B 91.2(2) .
C11 Co1 P2 O1B 44.5(5) .
C9 Co1 P2 O1B 26.7(2) .
C10 Co1 P2 O1B 2.3(2) .
P1 Co1 P2 O1B -179.18(11) .
P3 Co1 P2 O1B -86.53(11) .
C3C O2C P3 O3P 28.8(3) .
C3C O2C P3 O1C 142.4(3) .
C3C O2C P3 Co1 -104.6(3) .
C1C O1C P3 O3P 52.7(3) .
C1C O1C P3 O2C -60.3(3) .
C1C O1C P3 Co1 -177.3(2) .
C8 Co1 P3 O3P -158.8(4) .
C7 Co1 P3 O3P 125.6(3) .
C11 Co1 P3 O3P 137.52(19) .
C9 Co1 P3 O3P -153.62(19) .
C10 Co1 P3 O3P 174.64(19) .
P1 Co1 P3 O3P 32.24(13) .
P2 Co1 P3 O3P -57.17(13) .
C8 Co1 P3 O2C -31.3(4) .
C7 Co1 P3 O2C -106.9(2) .
C11 Co1 P3 O2C -94.96(18) .
C9 Co1 P3 O2C -26.09(18) .
C10 Co1 P3 O2C -57.83(18) .
P1 Co1 P3 O2C 159.77(11) .
P2 Co1 P3 O2C 70.36(11) .
C8 Co1 P3 O1C 77.4(4) .
C7 Co1 P3 O1C 1.8(3) .
C11 Co1 P3 O1C 13.73(18) .
C9 Co1 P3 O1C 82.59(18) .
C10 Co1 P3 O1C 50.85(18) .
P1 Co1 P3 O1C -91.55(11) .
P2 Co1 P3 O1C 179.05(11) .
O1A P1 O1P V1 -113.1(3) .
O2A P1 O1P V1 139.6(2) .
Co1 P1 O1P V1 15.8(3) .
O3 V1 O1P P1 127.7(3) .
O2A V1 O1P P1 -150.0(9) .
O1 V1 O1P P1 -48.3(6) .
O2 V1 O1P P1 -132.7(3) .
O3P V1 O1P P1 29.9(3) .
O2P V1 O1P P1 -53.4(3) .
O2B P2 O2P V1 -109.6(2) .
O1B P2 O2P V1 140.54(19) .
Co1 P2 O2P V1 19.6(2) .
O3 V1 O2P P2 110(7) .
O2A V1 O2P P2 108.8(7) .
O1 V1 O2P P2 -146.8(2) .
O2 V1 O2P P2 122.9(2) .
O3P V1 O2P P2 -56.6(2) .
O1P V1 O2P P2 31.9(2) .
O2C P3 O3P V1 -110.8(2) .
O1C P3 O3P V1 141.6(2) .
Co1 P3 O3P V1 18.6(3) .
O3 V1 O3P P3 -146.1(2) .
O2A V1 O3P P3 -49(3) .
O1 V1 O3P P3 115.4(2) .
O2 V1 O3P P3 32.1(6) .
O1P V1 O3P P3 -50.1(2) .
O2P V1 O3P P3 33.7(2) .
O3 V1 O1 P4 46.5(3) .
O2A V1 O1 P4 -39.4(8) .
O2 V1 O1 P4 -53.0(3) .
O3P V1 O1 P4 144.5(3) .
O1P V1 O1 P4 -137.5(4) .
O2P V1 O1 P4 -132.4(3) .
O3 V1 O1 P4A 28.6(3) .
O2A V1 O1 P4A -57.3(8) .
O2 V1 O1 P4A -70.9(3) .
O3P V1 O1 P4A 126.6(3) .
O1P V1 O1 P4A -155.4(4) .
O2P V1 O1 P4A -150.3(3) .
P4A O1 P4 O2 42.6(4) 5_565
V1 O1 P4 O2 9.4(4) 5_565
P4A O1 P4 C1 -78.2(4) .
V1 O1 P4 C1 -111.4(3) .
C2 C1 P4 O1 -118.8(3) .
C6 C1 P4 O1 62.4(4) .
P4A C1 P4 O1 81.0(4) .
C2 C1 P4 O2 116.0(3) 5_565
C6 C1 P4 O2 -62.8(4) 5_565
P4A C1 P4 O2 -44.3(4) 5_565
O3 V1 O2 P4 17.6(3) 5_565
O2A V1 O2 P4 -24.7(16) 5_565
O1 V1 O2 P4 116.0(3) 5_565
O3P V1 O2 P4 -160.7(3) 5_565
O1P V1 O2 P4 -78.7(3) 5_565
O2P V1 O2 P4 -162.2(3) 5_565
O3 V1 O2A P4A -122.0(18) 5_565
O1 V1 O2A P4A -25(2) 5_565
O2 V1 O2A P4A 16.2(8) 5_565
O3P V1 O2A P4A 139.5(19) 5_565
O1P V1 O2A P4A 140(2) 5_565
O2P V1 O2A P4A 58.0(18) 5_565
P4 O1 P4A O2A -43.1(9) 5_565
V1 O1 P4A O2A 113.7(9) 5_565
P4 O1 P4A C1 63.1(3) .
V1 O1 P4A C1 -140.1(3) .
C2 C1 P4A O2A 24.6(13) 5_565
C6 C1 P4A O2A -140.9(11) 5_565
P4 C1 P4A O2A 54.8(11) 5_565
C2 C1 P4A O1 -87.3(6) .
C6 C1 P4A O1 107.2(4) .
P4 C1 P4A O1 -57.1(3) .
